data_1502368
loop_
_publ_author_name
'Lubriks, Dmitrijs'
'Sokolovs, Igors'
'Suna, Edgars'

_publ_section_title
;
 Iodonium salts are key intermediates in Pd-catalyzed acetoxylation of
 pyrroles.
;
_journal_issue 16
_journal_name_full 'Organic letters'
_journal_page_first 4324
_journal_page_last 4327
_journal_paper_doi 10.1021/ol201665c
_journal_volume 13
_journal_year 2011
_chemical_compound_source 'Local laboratory'
_chemical_formula_moiety 'C18 H16 Br I N O2, C2 H3 O2 '
_chemical_formula_sum 'C20 H19 Br I N O4'
_chemical_formula_weight 544.179
_chemical_name_systematic
;
 ?
;
_space_group_IT_number 2
_symmetry_cell_setting triclinic
_symmetry_space_group_name_Hall '-P 1'
_symmetry_space_group_name_H-M 'P -1'
_atom_sites_solution_hydrogens mixed
_atom_sites_solution_primary direct
_atom_sites_solution_secondary difmap
_audit_creation_method maXus
_cell_angle_alpha 88.038(2)
_cell_angle_beta 75.417(2)
_cell_angle_gamma 87.0530(12)
_cell_formula_units_Z 2
_cell_length_a 8.2215(2)
_cell_length_b 9.6598(4)
_cell_length_c 13.0019(3)
_cell_measurement_reflns_used 6816
_cell_measurement_temperature 173
_cell_measurement_theta_max 29.0
_cell_measurement_theta_min 0.9
_cell_volume 997.76(5)
_computing_cell_refinement 'HKL Scalepack (Otwinowski & Minor 1997)'
_computing_data_collection KappaCCD
_computing_data_reduction 'Denzo and Scalepak (Otwinowski & Minor, 1997)'
_computing_molecular_graphics 'Ortep (Johnson, 1976)'
_computing_publication_material 'maXus(Mackay et al., 1999)'
_computing_structure_refinement 'maXus(Mackay et al., 1999)'
_computing_structure_solution 'SHELXS-97 (Sheldrick, 1997)'
_diffrn_ambient_temperature 173(2)
_diffrn_measured_fraction_theta_full 0.97
_diffrn_measured_fraction_theta_max 0.97
_diffrn_measurement_device_type 'Bruker-Nonius KappaCCD'
_diffrn_measurement_method '\f and \w scan'
_diffrn_orient_matrix_type X=UH
_diffrn_orient_matrix_UB_11 0.08936
_diffrn_orient_matrix_UB_12 0.06316
_diffrn_orient_matrix_UB_13 0.06208
_diffrn_orient_matrix_UB_21 0.03899
_diffrn_orient_matrix_UB_22 -0.09188
_diffrn_orient_matrix_UB_23 0.02806
_diffrn_orient_matrix_UB_31 0.02891
_diffrn_orient_matrix_UB_32 -0.00824
_diffrn_orient_matrix_UB_33 -0.07359
_diffrn_radiation_source 'fine-focus sealed tube'
_diffrn_radiation_type ' MoK\a'
_diffrn_radiation_wavelength_id all
_diffrn_reflns_av_R_equivalents 0.029
_diffrn_reflns_limit_h_max 11
_diffrn_reflns_limit_h_min -11
_diffrn_reflns_limit_k_max 11
_diffrn_reflns_limit_k_min -13
_diffrn_reflns_limit_l_max 17
_diffrn_reflns_limit_l_min -17
_diffrn_reflns_number 7298
_diffrn_reflns_theta_full 29.5
_diffrn_reflns_theta_max 29.5
_diffrn_reflns_theta_min 2.5
_exptl_absorpt_coefficient_mu 3.632
_exptl_absorpt_correction_T_max 0.930
_exptl_absorpt_correction_T_min 0.625
_exptl_absorpt_correction_type integration
_exptl_absorpt_process_details
;
By Gaussian integration based on twelve indexed crystal faces (NUMABS;
Coppens, 1970)
;
_exptl_crystal_colour Colourless
_exptl_crystal_density_diffrn 1.811
_exptl_crystal_density_method 'not measured'
_exptl_crystal_description Plate
_exptl_crystal_F_000 532
_exptl_crystal_size_max 0.14
_exptl_crystal_size_mid 0.11
_exptl_crystal_size_min 0.02
_refine_diff_density_max 1.32
_refine_diff_density_min -1.87
_refine_diff_density_rms 0.38
_refine_ls_extinction_method none
_refine_ls_goodness_of_fit_all 1.703
_refine_ls_goodness_of_fit_gt 1.378
_refine_ls_goodness_of_fit_ref 1.377
_refine_ls_hydrogen_treatment constr
_refine_ls_matrix_type full
_refine_ls_number_constraints 19
_refine_ls_number_parameters 244
_refine_ls_number_reflns 4057
_refine_ls_number_restraints 0
_refine_ls_R_factor_all 0.055
_refine_ls_R_factor_gt 0.035
_refine_ls_shift/su_max 0.037
_refine_ls_shift/su_mean 0.007
_refine_ls_structure_factor_coef F^2^
_refine_ls_weighting_details ' w = 1 / ( s^2^(Fo^2^) + 0.10000 * Fo^2^)'
_refine_ls_weighting_scheme sigma
_refine_ls_wR_factor_all 0.148
_refine_ls_wR_factor_gt 0.070
_refine_ls_wR_factor_ref 0.070
_reflns_d_resolution_high 0.61
_reflns_d_resolution_low 1.99
_reflns_limit_h_max 11
_reflns_limit_h_min 0
_reflns_limit_k_max 13
_reflns_limit_k_min -12
_reflns_limit_l_max 17
_reflns_limit_l_min -16
_reflns_number_gt 4058
_reflns_number_total 5297
_reflns_threshold_expression 'I> 3.00 sigma(I)'
_cod_data_source_file ol201665c_si_002.cif
_cod_data_source_block DLG181
_cod_depositor_comments
;
The following automatic conversions were performed:

'_symmetry_cell_setting' value 'Triclinic' changed to 'triclinic'
according to /home/saulius/struct/CIF-dictionaries/cif_core.dic
dictionary named 'cif_core.dic' version 2.4.1 from 2010-06-29.

Automatic conversion script
Id: cif_fix_values 1715 2011-07-08 13:25:40Z adriana 

The following automatic conversions were performed:

'_atom_sites_solution_hydrogens' value 'geom, diff' was changed to
'mixed'.

Automatic conversion script
Id: cif_fix_values 6452 2018-10-05 10:23:21Z andrius 
;
_cod_original_sg_symbol_H-M 'P -1          '
_cod_original_formula_sum 'C20 H19 Br I N O4 '
_cod_database_code 1502368

loop_
_symmetry_equiv_pos_as_xyz
+X,+Y,+Z
-X,-Y,-Z

loop_
_atom_site_label
_atom_site_fract_x
_atom_site_fract_y
_atom_site_fract_z
_atom_site_U_iso_or_equiv
_atom_site_occupancy
_atom_site_adp_type
I16 0.24150(3) 0.05050(2) 0.123600(16) 0.02069(11) 1.00 Uij
Br23 0.39630(7) 0.34340(5) 0.50340(4) 0.0395(2) 1.00 Uij
O12 0.0917(6) -0.4137(4) 0.2775(3) 0.059(2) 1.00 Uij
O1a 0.2293(4) 0.2126(3) -0.0342(2) 0.0329(14) 1.00 Uij
O13 0.1163(4) -0.2558(3) 0.1455(2) 0.0319(14) 1.00 Uij
N1 0.1525(4) -0.2024(3) 0.4119(2) 0.0254(15) 1.00 Uij
C20 -0.3080(5) 0.2876(5) 0.2240(4) 0.035(2) 1.00 Uij
C1a 0.3664(5) 0.1936(4) -0.1024(3) 0.0241(17) 1.00 Uij
C5 0.3172(5) 0.1698(4) 0.4778(3) 0.0275(18) 1.00 Uij
C8 0.2023(5) -0.0847(4) 0.4476(3) 0.0233(17) 1.00 Uij
C21 -0.1686(5) 0.3516(4) 0.2392(3) 0.0288(19) 1.00 Uij
O2a 0.4736(5) 0.1053(4) -0.0934(3) 0.055(2) 1.00 Uij
C18 -0.1345(5) 0.0883(4) 0.1531(3) 0.0286(18) 1.00 Uij
C7 0.2265(5) -0.0562(4) 0.5483(3) 0.0264(18) 1.00 Uij
C4 0.2926(5) 0.1451(4) 0.3792(3) 0.0253(18) 1.00 Uij
C19 -0.2919(5) 0.1569(5) 0.1817(3) 0.036(2) 1.00 Uij
C2 0.1510(5) -0.1820(4) 0.3062(3) 0.0224(17) 1.00 Uij
C22 -0.0106(5) 0.2854(4) 0.2112(3) 0.0249(17) 1.00 Uij
C15 0.2791(7) -0.4374(6) 0.0361(4) 0.047(3) 1.00 Uij
C9 0.2360(4) 0.0150(4) 0.3634(3) 0.0210(16) 1.00 Uij
C3 0.2014(5) -0.0495(4) 0.2736(3) 0.0223(17) 1.00 Uij
C6 0.2839(6) 0.0710(5) 0.5618(3) 0.030(2) 1.00 Uij
C11 0.1149(5) -0.2971(4) 0.2445(3) 0.0283(18) 1.00 Uij
C10 0.1063(6) -0.3262(4) 0.4799(3) 0.033(2) 1.00 Uij
C17 0.0025(5) 0.1541(4) 0.1692(3) 0.0226(16) 1.00 Uij
C2a 0.3968(6) 0.2845(5) -0.2026(3) 0.039(2) 1.00 Uij
C14 0.1115(6) -0.3646(5) 0.0711(3) 0.032(2) 1.00 Uij
H10A 0.127400 -0.297200 0.550600 0.037800 1.00 Uiso
H22 0.082200 0.332200 0.221800 0.029200 1.00 Uiso
H10B -0.009400 -0.344000 0.485300 0.037800 1.00 Uiso
H10C 0.176300 -0.404500 0.449500 0.037800 1.00 Uiso
H19 -0.372100 0.103600 0.152900 0.039900 1.00 Uiso
H18 -0.122900 -0.002200 0.123000 0.033000 1.00 Uiso
H20 -0.417300 0.333700 0.243200 0.038200 1.00 Uiso
H21 -0.181800 0.442300 0.268900 0.032100 1.00 Uiso
H4 0.314500 0.215900 0.324400 0.029200 1.00 Uiso
H7 0.203200 -0.125000 0.604500 0.031100 1.00 Uiso
H6 0.302000 0.092800 0.629400 0.034600 1.00 Uiso
H2aA 0.452300 0.226400 -0.267700 0.043200 1.00 Uiso
H2aB 0.290600 0.313600 -0.216300 0.043200 1.00 Uiso
H2aC 0.455900 0.364400 -0.193300 0.043200 1.00 Uiso
H14A 0.031200 -0.430800 0.105700 0.037300 1.00 Uiso
H14B 0.079000 -0.324300 0.010400 0.037300 1.00 Uiso
H15A 0.274400 -0.508800 -0.012500 0.051100 1.00 Uiso
H15B 0.311900 -0.478100 0.096700 0.051100 1.00 Uiso
H15C 0.359800 -0.371600 0.001400 0.051100 1.00 Uiso

loop_
_atom_site_aniso_label
_atom_site_aniso_U_11
_atom_site_aniso_U_22
_atom_site_aniso_U_33
_atom_site_aniso_U_12
_atom_site_aniso_U_13
_atom_site_aniso_U_23
I16 0.02040(14) 0.02160(15) 0.01820(14) 0.00010(10) -.00330(9) 0.00030(9)
Br23 0.0521(3) 0.0276(3) 0.0378(3) -.0114(2) -.0169(2) -.00340(18)
O12 0.105(3) 0.030(2) 0.0405(19) -.025(2) -.030(2) 0.0085(14)
O1a 0.0269(15) 0.0386(18) 0.0293(14) 0.0072(13) -.0022(11) 0.0057(12)
O13 0.0477(19) 0.0205(15) 0.0258(14) -.0007(13) -.0123(12) -.0046(11)
N1 0.0291(18) 0.0241(17) 0.0213(15) -.0033(14) -.0071(13) 0.0026(12)
C20 0.025(2) 0.037(3) 0.038(2) 0.0025(19) 0.0024(17) 0.0059(18)
C1a 0.028(2) 0.0211(19) 0.0214(18) -.0015(16) -.0062(14) 0.0009(14)
C5 0.031(2) 0.023(2) 0.0267(19) -.0013(16) -.0060(15) -.0052(15)
C8 0.0226(18) 0.022(2) 0.0237(18) 0.0003(15) -.0061(14) 0.0023(14)
C21 0.032(2) 0.025(2) 0.0252(19) 0.0088(17) -.0013(15) 0.0039(14)
O2a 0.043(2) 0.064(3) 0.049(2) 0.0271(19) 0.0087(16) 0.0272(18)
C18 0.026(2) 0.027(2) 0.031(2) -.0048(17) -.0081(15) -.0003(15)
C7 0.028(2) 0.026(2) 0.0237(18) -.0011(17) -.0085(15) -.0010(14)
C4 0.0265(19) 0.021(2) 0.0259(18) 0.0008(16) -.0053(15) 0.0025(14)
C19 0.0194(19) 0.042(3) 0.043(2) -.0055(19) -.0054(17) -.0006(19)
C2 0.0207(18) 0.027(2) 0.0180(16) -.0019(16) -.0036(13) -.0005(13)
C22 0.0266(19) 0.0201(19) 0.0266(19) -.0026(16) -.0083(15) 0.0033(14)
C15 0.049(3) 0.046(3) 0.042(3) 0.014(2) -.013(2) -.015(2)
C9 0.0170(16) 0.026(2) 0.0182(17) 0.0009(15) -.0020(13) 0.0003(13)
C3 0.0197(17) 0.024(2) 0.0214(17) 0.0009(15) -.0045(14) 0.0002(14)
C6 0.037(2) 0.030(2) 0.0233(18) -.0017(18) -.0120(16) -.0023(15)
C11 0.028(2) 0.026(2) 0.030(2) -.0072(17) -.0080(15) -.0035(15)
C10 0.041(2) 0.026(2) 0.031(2) -.0097(19) -.0104(17) 0.0064(16)
C17 0.0224(17) 0.027(2) 0.0169(16) 0.0005(15) -.0043(13) 0.0038(13)
C2a 0.040(3) 0.043(3) 0.030(2) -.001(2) -.0065(18) 0.0089(18)
C14 0.037(2) 0.029(2) 0.029(2) 0.0006(19) -.0115(17) -.0076(16)

loop_
_atom_type_symbol
_atom_type_description
_atom_type_scat_dispersion_real
_atom_type_scat_dispersion_imag
_atom_type_scat_source
'C ' 'C ' 0.0033 0.0016 'Waasmaier & Kirfel, 1995'
'H ' 'H ' 0.0000 0.0000 'Waasmaier & Kirfel, 1995'
Br Br -0.2901 2.4595 'Waasmaier & Kirfel, 1995'
'I ' 'I ' -0.4742 1.8119 'Waasmaier & Kirfel, 1995'
'N ' 'N ' 0.0061 0.0033 'Waasmaier & Kirfel, 1995'
'O ' 'O ' 0.0106 0.0060 'Waasmaier & Kirfel, 1995'

loop_
_diffrn_radiation_wavelength
0.71073

loop_
_exptl_crystal_face_index_h
_exptl_crystal_face_index_k
_exptl_crystal_face_index_l
_exptl_crystal_face_perp_dist
-1 0 0 0.05
1 0 0 0.07
0 -1 0 0.05
0 1 0 0.06
1 0 1 0.01
-1 0 -1 0.01

loop_
_geom_angle_atom_site_label_1
_geom_angle_atom_site_label_2
_geom_angle_atom_site_label_3
_geom_angle
C11 O13 C14 116.4(2)
C8 N1 C2 108.9(2)
C8 N1 C10 123.0(2)
C2 N1 C10 128.1(2)
C21 C20 C19 120.7(2)
O1a C1a O2a 123.7(2)
O1a C1a C2a 117.5(2)
O2a C1a C2a 118.8(2)
Br23 C5 C4 119.4(2)
Br23 C5 C6 118.2(2)
C4 C5 C6 122.3(2)
N1 C8 C7 129.9(2)
N1 C8 C9 109.0(2)
C7 C8 C9 121.1(2)
C20 C21 C22 120.3(2)
C19 C18 C17 118.2(2)
C8 C7 C6 117.8(2)
C5 C4 C9 117.5(2)
C20 C19 C18 120.0(3)
N1 C2 C3 109.1(2)
N1 C2 C11 120.5(2)
C3 C2 C11 130.2(2)
C21 C22 C17 117.9(2)
C8 C9 C4 120.3(2)
C8 C9 C3 105.9(2)
C4 C9 C3 133.8(2)
C2 C3 C9 107.1(2)
C5 C6 C7 121.0(2)
O12 C11 O13 123.8(2)
O12 C11 C2 124.9(2)
O13 C11 C2 111.2(2)
C18 C17 C22 122.8(2)
O13 C14 C15 110.6(2)
C21 C20 H20 120.2
C19 C20 H20 119.0
C20 C21 H21 119.8
C22 C21 H21 119.9
C19 C18 H18 120.1
C17 C18 H18 121.7
C8 C7 H7 120.0
C6 C7 H7 122.2
C5 C4 H4 119.8
C9 C4 H4 122.6
C20 C19 H19 131.1
C18 C19 H19 107.8
C21 C22 H22 118.3
C17 C22 H22 123.7
C14 C15 H15A 109.8
C14 C15 H15B 109.7
C14 C15 H15C 108.9
H15A C15 H15B 109.5
H15A C15 H15C 109.5
H15B C15 H15C 109.5
C5 C6 H6 119.6
C7 C6 H6 119.5
N1 C10 H10A 102.1
N1 C10 H10B 109.2
N1 C10 H10C 109.7
H10A C10 H10B 113.0
H10A C10 H10C 113.0
H10B C10 H10C 109.5
C1a C2a H2aA 110.0
C1a C2a H2aB 109.3
C1a C2a H2aC 109.7
H2aA C2a H2aB 102.6
H2aA C2a H2aC 115.5
H2aB C2a H2aC 109.5
O13 C14 H14A 109.2
O13 C14 H14B 109.5
C15 C14 H14A 108.6
C15 C14 H14B 109.5
H14A C14 H14B 109.5

loop_
_geom_bond_atom_site_label_1
_geom_bond_atom_site_label_2
_geom_bond_distance
Br23 C5 1.899(3)
O12 C11 1.199(3)
O1a C1a 1.255(3)
O13 C11 1.332(3)
O13 C14 1.461(3)
N1 C8 1.362(3)
N1 C2 1.385(3)
N1 C10 1.470(3)
C20 C21 1.389(4)
C20 C19 1.381(4)
C1a O2a 1.219(3)
C1a C2a 1.520(3)
C5 C4 1.378(3)
C5 C6 1.408(3)
C8 C7 1.410(3)
C8 C9 1.416(3)
C21 C22 1.386(3)
C18 C19 1.393(4)
C18 C17 1.386(3)
C7 C6 1.371(4)
C4 C9 1.402(4)
C2 C3 1.385(3)
C2 C11 1.477(3)
C22 C17 1.386(3)
C15 C14 1.486(4)
C9 C3 1.437(3)
C20 H20 0.960
C18 H18 0.961
C7 H7 0.960
C4 H4 0.960
C19 H19 1.006
C22 H22 0.948
C15 H15A 0.960
C6 H6 0.960
C10 H10A 1.028
C10 H10B 0.960
C10 H10C 0.960
C2a H2aA 1.025
C2a H2aB 0.960

loop_
_geom_contact_atom_site_label_1
_geom_contact_atom_site_label_2
_geom_contact_distance
_geom_contact_site_symmetry_1
_geom_contact_site_symmetry_2
I16 O2a 2.668(2) 1_555 2_655
O12 C21 3.329(4) 1_555 1_545
O12 C22 3.269(3) 1_555 1_545
O1a O13 3.500(3) 1_555 2_555
O1a C14 3.232(3) 1_555 2_555
O2a O2a 3.214(4) 1_555 2_655
O2a C19 3.379(4) 1_555 2_555
O2a C3 3.116(3) 1_555 2_655
H10A H22 3.0436 1_555 2_556
H10B H10B 3.0267 1_555 2_546
H10B H4 3.2728 1_555 2_556
H10C H10C 3.4641 1_555 2_546
H19 H4 3.1257 1_555 1_455
H19 H2aA 3.4952 1_555 2_555
H19 H15C 3.2099 1_555 2_555
H18 H18 3.3249 1_555 2_555
H18 H6 3.2943 1_555 2_556
H18 H2aB 3.4286 1_555 2_555

loop_
_geom_torsion_atom_site_label_1
_geom_torsion_atom_site_label_2
_geom_torsion_atom_site_label_3
_geom_torsion_atom_site_label_4
_geom_torsion
C14 O13 C11 O12 -8.4(4)
C14 O13 C11 C2 169.7(5)
C11 O13 C14 C15 -76.7(4)
C2 N1 C8 C7 -178.5(6)
C2 N1 C8 C9 -0.6(3)
C8 N1 C2 C3 0.3(3)
C8 N1 C2 C11 175.0(5)
C10 N1 C8 C7 2.6(4)
C10 N1 C8 C9 -179.4(5)
C10 N1 C2 C3 179.1(5)
C10 N1 C2 C11 -6.2(4)
C21 C20 C19 C18 -0.5(4)
C19 C20 C21 C22 0.5(4)
Br23 C5 C4 C9 179.3(5)
Br23 C5 C6 C7 180.0(5)
C4 C5 C6 C7 0.7(4)
C6 C5 C4 C9 -1.5(4)
C7 C8 N1 C2 -178.5(6)
N1 C8 C7 C6 177.6(6)
C7 C8 N1 C10 2.6(4)
N1 C8 C9 C4 -178.8(5)
C9 C8 N1 C2 -0.6(3)
N1 C8 C9 C3 0.6(3)
C9 C8 N1 C10 -179.4(5)
C7 C8 C9 C4 -0.7(4)
C7 C8 C9 C3 178.8(5)
C9 C8 C7 C6 -0.1(4)
C22 C21 C20 C19 0.5(4)
C20 C21 C22 C17 -0.7(4)
C17 C18 C19 C20 0.6(4)
C19 C18 C17 C22 -0.8(4)
C6 C7 C8 N1 177.6(6)
C8 C7 C6 C5 0.1(4)
C6 C7 C8 C9 -0.1(4)
C9 C4 C5 Br23 179.3(5)
C5 C4 C9 C8 1.5(4)
C5 C4 C9 C3 -177.9(6)
C9 C4 C5 C6 -1.5(4)
C18 C19 C20 C21 -0.5(4)
C20 C19 C18 C17 0.6(4)
C3 C2 N1 C8 0.3(3)
N1 C2 C3 C9 0.1(3)
C3 C2 N1 C10 179.1(5)
N1 C2 C11 O12 -3.1(4)
N1 C2 C11 O13 178.8(5)
C11 C2 N1 C8 175.0(5)
C11 C2 N1 C10 -6.2(4)
C3 C2 C11 O12 170.4(7)
C3 C2 C11 O13 -7.7(4)
C11 C2 C3 C9 -173.9(5)
C17 C22 C21 C20 -0.7(4)
C21 C22 C17 C18 0.9(4)
C4 C9 C8 N1 -178.8(5)
C8 C9 C4 C5 1.5(4)
C4 C9 C8 C7 -0.7(4)
C3 C9 C8 N1 0.6(3)
C3 C9 C8 C7 178.8(5)
C8 C9 C3 C2 -0.5(3)
C3 C9 C4 C5 -177.9(6)
C4 C9 C3 C2 178.9(6)
C9 C3 C2 N1 0.1(3)
C2 C3 C9 C8 -0.5(3)
C2 C3 C9 C4 178.9(6)
C9 C3 C2 C11 -173.9(5)
C7 C6 C5 Br23 180.0(5)
C5 C6 C7 C8 0.1(4)
C7 C6 C5 C4 0.7(4)
O12 C11 O13 C14 -8.4(4)
O12 C11 C2 N1 -3.1(4)
O12 C11 C2 C3 170.4(7)
O13 C11 C2 N1 178.8(5)
O13 C11 C2 C3 -7.7(4)
C2 C11 O13 C14 169.7(5)
C18 C17 C22 C21 0.9(4)
C22 C17 C18 C19 -0.8(4)
C15 C14 O13 C11 -76.7(4)
